data_7032591
loop_
_publ_author_name
'Zhang, Jiangwei'
'Zhao, Zhenlin'
'Zhang, Jin'
'She, Shan'
'Huang, Yichao'
'Wei, Yongge'

_publ_section_title
;
 Spontaneous resolution of polyoxometalate-based inorganic-organic hybrids
 driven by solvent and common ion.
;
_journal_issue 46
_journal_name_full 'Dalton transactions (Cambridge, England : 2003)'
_journal_page_first 17296
_journal_page_last 17302
_journal_paper_doi 10.1039/c4dt01954g
_journal_volume 43
_journal_year 2014
_chemical_formula_moiety 'C4 H12 Cr Mo6 N O24, 2(C4 H12 N O3), 6(H2 O)'
_chemical_formula_sum 'C12 H48 Cr Mo6 N3 O36'
_chemical_formula_weight 1438.17
_chemical_name_systematic
;
 ? 
;
_space_group_crystal_system monoclinic
_space_group_IT_number 14
_space_group_name_Hall '-P 2yn'
_space_group_name_H-M_alt 'P 1 21/n 1'
_symmetry_space_group_name_Hall '-P 2yn'
_symmetry_space_group_name_H-M 'P 1 21/n 1'
_atom_sites_solution_hydrogens geom
_atom_sites_solution_primary direct
_atom_sites_solution_secondary difmap
_audit_creation_date 2014-08-29
_audit_creation_method
;
Olex2 1.2
(compiled 2014.06.27 svn.r2953 for OlexSys, GUI svn.r4855)
;
_cell_angle_alpha 90.00
_cell_angle_beta 98.022(2)
_cell_angle_gamma 90.00
_cell_formula_units_Z 4
_cell_length_a 14.9934(3)
_cell_length_b 11.6341(4)
_cell_length_c 22.8845(6)
_cell_measurement_reflns_used 8830
_cell_measurement_temperature 100(2)
_cell_measurement_theta_max 2.9978
_cell_measurement_theta_min 29.2259
_cell_volume 3952.79(19)
_computing_molecular_graphics 'Olex2 (Dolomanov et al., 2009)'
_computing_publication_material 'Olex2 (Dolomanov et al., 2009)'
_computing_structure_refinement 'XL (Sheldrick, 2008)'
_computing_structure_solution 'SHELXS-97 (Sheldrick, 1990)'
_diffrn_ambient_temperature 100(2)
_diffrn_detector_area_resol_mean 16.0971
_diffrn_measured_fraction_theta_full 0.998
_diffrn_measured_fraction_theta_max 0.998
_diffrn_measurement_device_type 'Xcalibur, Eos, Gemini'
_diffrn_measurement_method '\w scans'
_diffrn_radiation_monochromator graphite
_diffrn_radiation_type MoK\a
_diffrn_radiation_wavelength 0.71073
_diffrn_reflns_av_R_equivalents 0.0299
_diffrn_reflns_av_unetI/netI 0.0382
_diffrn_reflns_limit_h_max 18
_diffrn_reflns_limit_h_min -18
_diffrn_reflns_limit_k_max 10
_diffrn_reflns_limit_k_min -14
_diffrn_reflns_limit_l_max 26
_diffrn_reflns_limit_l_min -28
_diffrn_reflns_number 20213
_diffrn_reflns_theta_full 26.00
_diffrn_reflns_theta_max 26.00
_diffrn_reflns_theta_min 3.06
_diffrn_source 'fine-focus sealed tube'
_exptl_absorpt_coefficient_mu 2.224
_exptl_absorpt_correction_T_max 0.8599
_exptl_absorpt_correction_T_min 0.7315
_exptl_absorpt_correction_type multi-scan
_exptl_crystal_colour pink
_exptl_crystal_density_diffrn 2.417
_exptl_crystal_density_method 'not measured'
_exptl_crystal_description block
_exptl_crystal_F_000 2820
_exptl_crystal_size_max 0.15
_exptl_crystal_size_mid 0.1
_exptl_crystal_size_min 0.07
_refine_diff_density_max 0.775
_refine_diff_density_min -0.777
_refine_diff_density_rms 0.123
_refine_ls_extinction_method none
_refine_ls_goodness_of_fit_ref 1.042
_refine_ls_hydrogen_treatment mixed
_refine_ls_matrix_type full
_refine_ls_number_parameters 583
_refine_ls_number_reflns 7777
_refine_ls_number_restraints 31
_refine_ls_restrained_S_all 1.042
_refine_ls_R_factor_all 0.0369
_refine_ls_R_factor_gt 0.0294
_refine_ls_shift/su_max 0.000
_refine_ls_shift/su_mean 0.000
_refine_ls_structure_factor_coef Fsqd
_refine_ls_weighting_details 'calc w=1/[\s^2^(Fo^2^)+(0.0226P)^2^+5.7310P] where P=(Fo^2^+2Fc^2^)/3'
_refine_ls_weighting_scheme calc
_refine_ls_wR_factor_gt 0.0628
_refine_ls_wR_factor_ref 0.0661
_reflns_number_gt 6710
_reflns_number_total 7777
_reflns_threshold_expression >2sigma(I)
_cod_data_source_file c4dt01954g2.cif
_cod_data_source_block compound1a
_cod_depositor_comments 'Adding full bibliography for 7032591--7032597.cif.'
_cod_original_cell_volume 3952.77(19)
_cod_database_code 7032591
_olex2_refinement_description
;
1. Fixed Uiso
 At 1.2 times of:
  All C(H,H) groups, H4 of O4, H5 of O5, H6 of O6, All N(H,H,H) groups
 At 1.5 times of:
  All O(H,H) groups, H29A of O29A, H29B of O29B, H28 of O28, H27 of O27, H26
  of O26, H25 of O25, H30A of O30A, H30B of O30B
2. Restrained distances
 H6-HW2B = HW1A-H29B
 -2.2 with sigma of 0.01
 OW1-HW1A = OW1-HW1B = OW2-HW2A = OW2-HW2B = OW3-HW3A = OW3-HW3B
 0.84 with sigma of 0.02
 OW4-HW4A = OW4-HW4B = OW5-HW5A = OW5-HW5B = OW6-HW6A = OW6-HW6B
 0.84 with sigma of 0.02
 OW1-HW1A = OW2-HW2B
 0.82 with sigma of 0.02
 N1-C4
 1.46 with sigma of 0.02
 HW1A-HW1B = HW2A-HW2B = HW3A-HW3B = HW4A-HW4B = HW5A-HW5B = HW6A-HW6B
 1.35 with sigma of 0.02
3. Uiso/Uaniso restraints and constraints
Uanis(C11A) = Uanis(C11B)
Uanis(O29A) = Uanis(O29B)
Uanis(C12A) = Uanis(C12B)
Uanis(O30A) = Uanis(O30B)
4. Same fragment restrains
{C10, O28}
as
{C11B, O29B}
{C10, O28}
as
{C11A, O29A}
{C10, O28}
as
{C12A, O30A}
{C10, O28}
as
{C12B, O30B}
5. Others
 Sof(C11A)=Sof(H11C)=Sof(H11D)=Sof(O29A)=Sof(H29A)=Sof(C12B)=Sof(H12C)=
 Sof(H12D)=Sof(O30B)=Sof(H30B)=1-FVAR(1)
 Sof(C11B)=Sof(H11A)=Sof(H11B)=Sof(O29B)=Sof(H29B)=Sof(C12A)=Sof(H12A)=
 Sof(H12B)=Sof(O30A)=Sof(H30A)=FVAR(1)
6.a Ternary CH refined with riding coordinates:
 O4(H4), O5(H5), O6(H6)
6.b Secondary CH2 refined with riding coordinates:
 C1(H1A,H1B), C2(H2A,H2B), C3(H3A,H3B), C5(H5A,H5B), C6(H6A,H6B), C7(H7A,H7B),
 C10(H10A,H10B), C11B(H11A,H11B), C11A(H11C,H11D), C12A(H12A,H12B), C12B(H12C,
 H12D)
6.c Idealised Me refined as rotating group:
 N1(H1C,H1D,H1E), N2(H2C,H2D,H2E), N3(H3C,H3D,H3E)
6.d Idealised tetrahedral OH refined as rotating group:
 O25(H25), O26(H26), O27(H27), O28(H28), O29B(H29B), O29A(H29A), O30A(H30A),
 O30B(H30B)
;

loop_
_space_group_symop_id
_space_group_symop_operation_xyz
1 'x, y, z'
2 '-x+1/2, y+1/2, -z+1/2'
3 '-x, -y, -z'
4 'x-1/2, -y-1/2, z-1/2'

loop_
_atom_site_label
_atom_site_type_symbol
_atom_site_fract_x
_atom_site_fract_y
_atom_site_fract_z
_atom_site_U_iso_or_equiv
_atom_site_adp_type
_atom_site_occupancy
_atom_site_calc_flag
_atom_site_disorder_assembly
_atom_site_disorder_group
_atom_site_refinement_flags_posn
Mo1 Mo 0.35593(2) 0.89646(3) 0.226763(16) 0.00709(8) Uani 1 d . . .
Mo2 Mo 0.34408(2) 0.83402(3) 0.082718(17) 0.01105(9) Uani 1 d . . .
Mo3 Mo 0.14379(2) 0.77046(3) 0.005095(16) 0.00912(9) Uani 1 d . . .
Mo4 Mo -0.03785(2) 0.76227(3) 0.070375(16) 0.00842(9) Uani 1 d . . .
Mo5 Mo -0.02327(2) 0.81166(3) 0.214728(16) 0.00825(9) Uani 1 d . . .
Mo6 Mo 0.17134(2) 0.89321(3) 0.291997(16) 0.00738(8) Uani 1 d . . .
Cr Cr 0.16030(4) 0.82216(5) 0.14910(3) 0.00592(14) Uani 1 d . . .
O1 O 0.20657(17) 0.9498(2) 0.20076(12) 0.0072(6) Uani 1 d . . .
O2 O 0.19547(18) 0.8996(2) 0.07955(12) 0.0083(6) Uani 1 d . . .
O3 O 0.03927(18) 0.8907(2) 0.13614(12) 0.0082(6) Uani 1 d . . .
O4 O 0.12299(18) 0.7573(2) 0.22137(12) 0.0078(6) Uani 1 d . . .
H4 H 0.1352 0.6898 0.2291 0.009 Uiso 1 calc . . R
O5 O 0.28451(18) 0.7619(2) 0.16269(12) 0.0089(6) Uani 1 d . . .
H5 H 0.2920 0.6936 0.1708 0.011 Uiso 1 calc . . R
O6 O 0.10934(18) 0.7041(2) 0.09241(12) 0.0090(6) Uani 1 d . . .
H6 H 0.1192 0.6380 0.1005 0.011 Uiso 1 calc . . DR
O7 O 0.36407(18) 0.9435(2) 0.14733(13) 0.0104(6) Uani 1 d . . .
O8 O 0.26398(19) 0.7232(2) 0.03965(13) 0.0122(6) Uani 1 d . . .
O9 O 0.03010(19) 0.8366(2) 0.01677(13) 0.0104(6) Uani 1 d . . .
O10 O -0.03967(18) 0.7037(2) 0.15006(13) 0.0102(6) Uani 1 d . . .
O11 O 0.04998(18) 0.9319(2) 0.25623(13) 0.0100(6) Uani 1 d . . .
O12 O 0.28464(18) 0.8287(2) 0.28161(13) 0.0087(6) Uani 1 d . . .
O13 O 0.45002(19) 0.8148(2) 0.24473(13) 0.0129(6) Uani 1 d . . .
O14 O 0.38083(19) 1.0260(2) 0.26129(13) 0.0119(6) Uani 1 d . . .
O15 O 0.4386(2) 0.7510(3) 0.09508(14) 0.0184(7) Uani 1 d . . .
O16 O 0.3608(2) 0.9265(3) 0.02784(14) 0.0195(7) Uani 1 d . . .
O17 O 0.1684(2) 0.8654(3) -0.04726(13) 0.0166(7) Uani 1 d . . .
O18 O 0.1100(2) 0.6470(2) -0.03172(13) 0.0151(7) Uani 1 d . . .
O19 O -0.07300(19) 0.6385(2) 0.03322(13) 0.0135(6) Uani 1 d . . .
O20 O -0.12894(19) 0.8510(2) 0.06371(13) 0.0120(6) Uani 1 d . . .
O21 O -0.03755(19) 0.7200(2) 0.27109(13) 0.0141(7) Uani 1 d . . .
O22 O -0.12024(19) 0.8897(2) 0.20018(13) 0.0143(7) Uani 1 d . . .
O23 O 0.14830(19) 0.8135(2) 0.35110(13) 0.0136(6) Uani 1 d . . .
O24 O 0.20144(19) 1.0266(2) 0.32014(13) 0.0131(6) Uani 1 d . . .
C1 C 0.1851(3) 1.0659(3) 0.18024(18) 0.0091(8) Uani 1 d . . .
H1A H 0.2421 1.1072 0.1773 0.011 Uiso 1 calc . . R
H1B H 0.1548 1.1062 0.2101 0.011 Uiso 1 calc . . R
C2 C 0.1725(3) 1.0209(3) 0.07142(19) 0.0106(9) Uani 1 d . . .
H2A H 0.1332 1.0302 0.0332 0.013 Uiso 1 calc . . R
H2B H 0.2285 1.0648 0.0692 0.013 Uiso 1 calc . . R
C3 C 0.0334(3) 1.0136(3) 0.12272(18) 0.0080(8) Uani 1 d . . .
H3A H 0.0030 1.0523 0.1530 0.010 Uiso 1 calc . . R
H3B H -0.0049 1.0241 0.0842 0.010 Uiso 1 calc . . R
C4 C 0.1245(3) 1.0733(3) 0.12018(18) 0.0100(9) Uani 1 d . . D
N1 N 0.1078(3) 1.1956(3) 0.1075(2) 0.0286(10) Uani 1 d . . D
H1C H 0.0701 1.2032 0.0730 0.034 Uiso 1 calc . . GR
H1D H 0.1608 1.2316 0.1045 0.034 Uiso 1 calc . . GR
H1E H 0.0820 1.2281 0.1373 0.034 Uiso 1 calc . . GR
C5 C 0.7076(3) 0.5176(4) 0.0303(2) 0.0137(9) Uani 1 d . . .
H5A H 0.7740 0.5252 0.0348 0.016 Uiso 1 calc . . R
H5B H 0.6927 0.4523 0.0549 0.016 Uiso 1 calc . . R
O25 O 0.6736(2) 0.4962(3) -0.02996(14) 0.0229(8) Uani 1 d . . .
H25 H 0.6878 0.4293 -0.0391 0.034 Uiso 1 calc . . GR
C6 C 0.6992(3) 0.6488(4) 0.11541(19) 0.0132(9) Uani 1 d . . .
H6A H 0.7655 0.6575 0.1213 0.016 Uiso 1 calc . . R
H6B H 0.6726 0.7209 0.1282 0.016 Uiso 1 calc . . R
O26 O 0.6746(2) 0.5553(2) 0.15039(14) 0.0181(7) Uani 1 d . . .
H26 H 0.6316 0.5754 0.1680 0.027 Uiso 1 calc . . GR
C7 C 0.6885(3) 0.7286(3) 0.0122(2) 0.0122(9) Uani 1 d . . .
H7A H 0.7540 0.7441 0.0192 0.015 Uiso 1 calc . . R
H7B H 0.6718 0.7086 -0.0300 0.015 Uiso 1 calc . . R
O27 O 0.6402(2) 0.8289(2) 0.02581(13) 0.0142(7) Uani 1 d . . .
H27 H 0.6205 0.8636 -0.0055 0.021 Uiso 1 calc . . GR
C8 C 0.6662(3) 0.6280(3) 0.05073(19) 0.0097(9) Uani 1 d . . .
N2 N 0.5662(2) 0.6149(3) 0.04278(16) 0.0108(8) Uani 1 d . . .
H2C H 0.5450 0.6096 0.0036 0.013 Uiso 1 calc . . GR
H2D H 0.5411 0.6772 0.0583 0.013 Uiso 1 calc . . GR
H2E H 0.5514 0.5502 0.0616 0.013 Uiso 1 calc . . GR
N3 N -0.2634(2) 0.9815(3) 0.11129(16) 0.0118(8) Uani 1 d A . .
H3C H -0.2984 0.9406 0.0830 0.014 Uiso 1 calc . . GR
H3D H -0.2297 0.9324 0.1363 0.014 Uiso 1 calc . . GR
H3E H -0.2263 1.0287 0.0940 0.014 Uiso 1 calc . . GR
C9 C -0.3227(3) 1.0530(4) 0.14567(19) 0.0133(9) Uani 1 d . . .
C10 C -0.2641(3) 1.0972(4) 0.2001(2) 0.0142(9) Uani 1 d A . .
H10A H -0.3000 1.1470 0.2230 0.017 Uiso 1 calc . . R
H10B H -0.2409 1.0318 0.2255 0.017 Uiso 1 calc . . R
O28 O -0.19024(19) 1.1611(2) 0.18300(14) 0.0141(7) Uani 1 d . . .
H28 H -0.1431 1.1462 0.2062 0.021 Uiso 1 calc A . GR
C11B C -0.3569(4) 1.1551(5) 0.1036(3) 0.0114(12) Uani 0.811(5) d A 1 .
H11A H -0.3093 1.1759 0.0796 0.014 Uiso 0.811(5) calc A 1 R
H11B H -0.4104 1.1298 0.0764 0.014 Uiso 0.811(5) calc A 1 R
O29B O -0.3798(3) 1.2541(3) 0.13516(17) 0.0150(9) Uani 0.811(5) d A 1 .
H29B H -0.4131 1.2359 0.1580 0.023 Uiso 0.811(5) calc A 1 DGR
C11A C -0.3910(16) 1.1191(19) 0.1060(12) 0.0114(12) Uani 0.189(5) d A 2 .
H11C H -0.4078 1.0778 0.0683 0.014 Uiso 0.189(5) calc A 2 R
H11D H -0.4460 1.1309 0.1248 0.014 Uiso 0.189(5) calc A 2 R
O29A O -0.3498(11) 1.2266(15) 0.0963(8) 0.0150(9) Uani 0.189(5) d A 2 .
H29A H -0.2985 1.2150 0.0866 0.023 Uiso 0.189(5) calc A 2 GR
C12A C -0.3967(7) 0.9772(7) 0.1607(4) 0.0126(16) Uani 0.811(5) d A 1 .
H12A H -0.4321 1.0191 0.1873 0.015 Uiso 0.811(5) calc A 1 R
H12B H -0.4375 0.9581 0.1241 0.015 Uiso 0.811(5) calc A 1 R
O30A O -0.3627(4) 0.8745(6) 0.1884(3) 0.0142(14) Uani 0.811(5) d A 1 .
H30A H -0.3428 0.8880 0.2238 0.021 Uiso 0.811(5) calc A 1 GR
C12B C -0.392(3) 0.952(4) 0.173(2) 0.0126(16) Uani 0.189(5) d A 2 .
H12C H -0.4234 0.9890 0.2033 0.015 Uiso 0.189(5) calc A 2 R
H12D H -0.4374 0.9250 0.1408 0.015 Uiso 0.189(5) calc A 2 R
O30B O -0.342(2) 0.857(4) 0.1987(17) 0.0142(14) Uani 0.189(5) d A 2 .
H30B H -0.3701 0.8249 0.2233 0.021 Uiso 0.189(5) calc A 2 GR
OW1 O 0.5023(2) 0.4012(3) 0.07887(15) 0.0190(7) Uani 1 d . . D
HW1A H 0.539(2) 0.354(3) 0.094(2) 0.029 Uiso 1 d . . DR
HW1B H 0.459(2) 0.400(4) 0.099(2) 0.029 Uiso 1 d . . DR
OW2 O 0.1361(2) 0.4761(3) 0.08215(15) 0.0193(7) Uani 1 d . . D
HW2A H 0.125(3) 0.466(4) 0.0457(9) 0.029 Uiso 1 d . . DR
HW2B H 0.093(2) 0.4522(12) 0.0966(18) 0.029 Uiso 1 d . . DR
OW3 O -0.05547(19) 1.1188(2) 0.27612(15) 0.0152(7) Uani 1 d . . D
HW3A H -0.028(3) 1.180(2) 0.282(2) 0.023 Uiso 1 d . . DR
HW3B H -0.021(3) 1.068(3) 0.270(2) 0.023 Uiso 1 d . . DR
OW4 O -0.0382(3) 0.4625(3) 0.14170(17) 0.0366(10) Uani 1 d . . D
HW4A H -0.052(4) 0.446(4) 0.1055(12) 0.055 Uiso 1 d . . DR
HW4B H -0.037(4) 0.5366(19) 0.144(2) 0.055 Uiso 1 d . . DR
OW5 O 0.5747(3) 0.8650(3) -0.09183(17) 0.0314(9) Uani 1 d . . D
HW5A H 0.596(4) 0.808(3) -0.112(2) 0.047 Uiso 1 d . . DR
HW5B H 0.590(4) 0.925(3) -0.113(2) 0.047 Uiso 1 d . . DR
OW6 O -0.1924(2) 1.3961(3) 0.18832(15) 0.0220(8) Uani 1 d . . D
HW6A H -0.202(3) 1.3284(19) 0.180(2) 0.033 Uiso 1 d . . DR
HW6B H -0.233(3) 1.438(3) 0.173(2) 0.033 Uiso 1 d . . DR

loop_
_atom_site_aniso_label
_atom_site_aniso_U_11
_atom_site_aniso_U_22
_atom_site_aniso_U_33
_atom_site_aniso_U_23
_atom_site_aniso_U_13
_atom_site_aniso_U_12
Mo1 0.00781(17) 0.00650(17) 0.00646(19) -0.00044(14) -0.00074(14) 0.00009(14)
Mo2 0.00986(18) 0.0160(2) 0.0077(2) -0.00254(15) 0.00246(15) 0.00000(15)
Mo3 0.01214(18) 0.00972(18) 0.00515(19) -0.00157(14) -0.00002(14) 0.00050(14)
Mo4 0.00924(18) 0.00760(18) 0.00760(19) -0.00082(14) -0.00168(14) -0.00058(14)
Mo5 0.00847(17) 0.00859(18) 0.00763(19) 0.00014(14) 0.00091(14) -0.00091(14)
Mo6 0.00960(18) 0.00715(17) 0.00505(18) -0.00026(14) -0.00014(14) 0.00018(14)
Cr 0.0072(3) 0.0056(3) 0.0046(3) -0.0004(3) -0.0004(3) 0.0000(2)
O1 0.0086(14) 0.0064(13) 0.0060(15) 0.0006(11) -0.0008(11) 0.0021(11)
O2 0.0107(14) 0.0084(14) 0.0052(15) 0.0007(11) -0.0012(12) -0.0004(11)
O3 0.0078(14) 0.0061(14) 0.0099(16) 0.0005(11) -0.0013(12) 0.0002(11)
O4 0.0111(14) 0.0049(13) 0.0070(15) 0.0018(11) -0.0002(12) 0.0019(11)
O5 0.0118(15) 0.0045(13) 0.0100(16) 0.0012(11) 0.0001(12) 0.0013(11)
O6 0.0139(15) 0.0050(13) 0.0076(15) -0.0001(11) 0.0002(12) -0.0009(12)
O7 0.0094(14) 0.0119(15) 0.0101(16) -0.0020(12) 0.0015(12) -0.0017(12)
O8 0.0131(15) 0.0147(15) 0.0088(16) -0.0052(12) 0.0016(12) 0.0020(12)
O9 0.0130(15) 0.0102(15) 0.0072(15) 0.0014(12) -0.0016(12) -0.0001(12)
O10 0.0119(15) 0.0084(14) 0.0100(16) 0.0000(12) 0.0012(12) -0.0023(12)
O11 0.0115(14) 0.0105(14) 0.0081(15) -0.0012(12) 0.0016(12) 0.0013(12)
O12 0.0101(14) 0.0059(14) 0.0093(16) 0.0004(11) -0.0012(12) -0.0002(11)
O13 0.0094(14) 0.0149(15) 0.0139(17) -0.0001(13) -0.0008(12) 0.0030(12)
O14 0.0148(15) 0.0095(14) 0.0108(16) 0.0009(12) -0.0005(12) -0.0024(12)
O15 0.0123(16) 0.0253(17) 0.0175(18) -0.0072(14) 0.0017(13) 0.0035(13)
O16 0.0212(17) 0.0259(18) 0.0123(17) -0.0008(14) 0.0055(14) -0.0042(14)
O17 0.0233(17) 0.0174(16) 0.0096(17) 0.0022(13) 0.0040(14) 0.0004(13)
O18 0.0189(16) 0.0148(15) 0.0109(17) -0.0049(13) -0.0004(13) 0.0017(13)
O19 0.0149(15) 0.0134(15) 0.0110(16) -0.0015(12) -0.0021(13) -0.0031(12)
O20 0.0118(15) 0.0124(15) 0.0107(16) -0.0003(12) -0.0026(12) 0.0015(12)
O21 0.0155(16) 0.0159(16) 0.0111(17) 0.0023(13) 0.0024(13) -0.0040(13)
O22 0.0125(15) 0.0169(16) 0.0136(17) -0.0034(13) 0.0017(13) 0.0025(13)
O23 0.0155(15) 0.0147(15) 0.0108(17) 0.0009(12) 0.0028(13) 0.0005(13)
O24 0.0157(15) 0.0124(15) 0.0110(16) -0.0003(12) 0.0007(13) 0.0016(12)
C1 0.011(2) 0.0060(19) 0.010(2) 0.0032(16) -0.0013(17) 0.0017(16)
C2 0.017(2) 0.006(2) 0.008(2) -0.0023(16) 0.0026(18) -0.0008(17)
C3 0.011(2) 0.0039(19) 0.008(2) 0.0018(16) -0.0021(16) 0.0026(16)
C4 0.015(2) 0.008(2) 0.007(2) -0.0004(16) -0.0011(17) 0.0009(17)
N1 0.033(3) 0.024(2) 0.027(3) 0.0002(19) -0.003(2) -0.001(2)
C5 0.014(2) 0.012(2) 0.015(2) -0.0024(18) 0.0014(18) 0.0040(18)
O25 0.035(2) 0.0168(17) 0.0143(18) -0.0100(14) -0.0055(15) 0.0094(15)
C6 0.016(2) 0.014(2) 0.009(2) -0.0012(18) 0.0015(18) 0.0016(18)
O26 0.0243(18) 0.0160(16) 0.0149(18) 0.0010(13) 0.0055(14) 0.0015(14)
C7 0.016(2) 0.009(2) 0.012(2) -0.0027(17) 0.0025(18) -0.0019(17)
O27 0.0191(16) 0.0103(15) 0.0118(17) 0.0018(12) -0.0024(13) 0.0013(13)
C8 0.008(2) 0.011(2) 0.010(2) -0.0012(17) 0.0004(17) 0.0012(16)
N2 0.0103(18) 0.0095(17) 0.012(2) -0.0011(14) 0.0011(15) -0.0014(14)
N3 0.0101(17) 0.0112(18) 0.014(2) -0.0031(15) 0.0005(15) -0.0014(14)
C9 0.013(2) 0.015(2) 0.012(2) -0.0057(18) 0.0030(18) 0.0047(18)
C10 0.020(2) 0.012(2) 0.012(2) 0.0014(18) 0.0045(19) -0.0020(18)
O28 0.0143(15) 0.0129(15) 0.0147(18) 0.0021(13) 0.0006(13) -0.0009(13)
C11B 0.010(3) 0.010(4) 0.013(3) -0.006(2) -0.002(2) -0.001(2)
O29B 0.019(2) 0.0117(19) 0.016(2) -0.0007(16) 0.0070(16) 0.0041(15)
C11A 0.010(3) 0.010(4) 0.013(3) -0.006(2) -0.002(2) -0.001(2)
O29A 0.019(2) 0.0117(19) 0.016(2) -0.0007(16) 0.0070(16) 0.0041(15)
C12A 0.011(3) 0.014(5) 0.013(5) -0.002(3) 0.003(3) 0.001(3)
O30A 0.017(4) 0.011(4) 0.014(3) 0.002(2) 0.003(2) 0.001(3)
C12B 0.011(3) 0.014(5) 0.013(5) -0.002(3) 0.003(3) 0.001(3)
O30B 0.017(4) 0.011(4) 0.014(3) 0.002(2) 0.003(2) 0.001(3)
OW1 0.0151(17) 0.0235(18) 0.0187(19) 0.0012(14) 0.0030(14) -0.0035(14)
OW2 0.0317(19) 0.0125(16) 0.0129(18) 0.0005(14) 0.0001(15) -0.0029(14)
OW3 0.0138(16) 0.0086(15) 0.0232(19) -0.0046(14) 0.0027(14) 0.0012(12)
OW4 0.053(3) 0.025(2) 0.028(2) -0.0037(17) -0.009(2) -0.0025(19)
OW5 0.038(2) 0.028(2) 0.029(2) 0.0000(17) 0.0101(18) -0.0008(18)
OW6 0.031(2) 0.0115(16) 0.023(2) 0.0007(14) 0.0039(16) 0.0012(15)

loop_
_atom_type_symbol
_atom_type_description
_atom_type_scat_dispersion_real
_atom_type_scat_dispersion_imag
_atom_type_scat_source
C C 0.0033 0.0016 'International Tables Vol C Tables 4.2.6.8 and 6.1.1.4'
H H 0.0000 0.0000 'International Tables Vol C Tables 4.2.6.8 and 6.1.1.4'
Cr Cr 0.3209 0.6236 'International Tables Vol C Tables 4.2.6.8 and 6.1.1.4'
Mo Mo -1.6832 0.6857 'International Tables Vol C Tables 4.2.6.8 and 6.1.1.4'
N N 0.0061 0.0033 'International Tables Vol C Tables 4.2.6.8 and 6.1.1.4'
O O 0.0106 0.0060 'International Tables Vol C Tables 4.2.6.8 and 6.1.1.4'

loop_
_geom_angle_atom_site_label_1
_geom_angle_atom_site_label_2
_geom_angle_atom_site_label_3
_geom_angle
O5 Mo1 O1 70.86(9)
O7 Mo1 O1 82.39(11)
O7 Mo1 O5 71.10(11)
O7 Mo1 O12 148.02(12)
O12 Mo1 O1 70.92(10)
O12 Mo1 O5 83.43(11)
O13 Mo1 O1 161.55(12)
O13 Mo1 O5 94.04(12)
O13 Mo1 O7 103.17(13)
O13 Mo1 O12 97.50(13)
O13 Mo1 O14 104.99(14)
O14 Mo1 O1 91.35(12)
O14 Mo1 O5 160.12(12)
O14 Mo1 O7 98.46(13)
O14 Mo1 O12 99.44(13)
O5 Mo2 O2 70.80(9)
O7 Mo2 O2 81.68(10)
O7 Mo2 O5 70.72(10)
O8 Mo2 O2 71.44(11)
O8 Mo2 O5 83.12(11)
O8 Mo2 O7 147.47(12)
O15 Mo2 O2 162.28(13)
O15 Mo2 O5 93.86(13)
O15 Mo2 O7 102.05(13)
O15 Mo2 O8 98.60(13)
O16 Mo2 O2 90.49(13)
O16 Mo2 O5 158.67(13)
O16 Mo2 O7 97.14(14)
O16 Mo2 O8 100.99(14)
O16 Mo2 O15 106.05(15)
O6 Mo3 O2 70.59(9)
O8 Mo3 O2 71.87(11)
O8 Mo3 O6 81.81(11)
O9 Mo3 O2 81.41(11)
O9 Mo3 O6 72.46(11)
O9 Mo3 O8 147.82(12)
O17 Mo3 O2 90.78(12)
O17 Mo3 O6 159.48(12)
O17 Mo3 O8 100.93(13)
O17 Mo3 O9 96.95(13)
O18 Mo3 O2 162.32(12)
O18 Mo3 O6 93.43(13)
O18 Mo3 O8 99.08(13)
O18 Mo3 O9 101.39(13)
O18 Mo3 O17 106.06(15)
O6 Mo4 O3 70.72(9)
O9 Mo4 O3 82.08(11)
O9 Mo4 O6 72.05(11)
O9 Mo4 O10 146.93(12)
O10 Mo4 O3 71.83(10)
O10 Mo4 O6 80.22(11)
O19 Mo4 O3 162.74(12)
O19 Mo4 O6 94.63(12)
O19 Mo4 O9 102.49(13)
O19 Mo4 O10 97.28(13)
O20 Mo4 O3 89.34(12)
O20 Mo4 O6 158.95(12)
O20 Mo4 O9 99.29(13)
O20 Mo4 O10 100.35(13)
O20 Mo4 O19 106.09(14)
O4 Mo5 O3 70.87(10)
O10 Mo5 O3 71.76(10)
O10 Mo5 O4 83.59(11)
O10 Mo5 O11 147.79(12)
O11 Mo5 O3 80.34(11)
O11 Mo5 O4 72.10(10)
O21 Mo5 O3 159.14(12)
O21 Mo5 O4 89.83(12)
O21 Mo5 O10 99.00(13)
O21 Mo5 O11 101.66(13)
O22 Mo5 O3 93.62(12)
O22 Mo5 O4 162.02(12)
O22 Mo5 O10 100.52(13)
O22 Mo5 O11 96.92(13)
O22 Mo5 O21 106.62(14)
O4 Mo6 O1 69.65(9)
O11 Mo6 O1 82.67(11)
O11 Mo6 O4 71.27(10)
O12 Mo6 O1 71.33(11)
O12 Mo6 O4 80.82(11)
O12 Mo6 O11 147.11(12)
O23 Mo6 O1 163.75(12)
O23 Mo6 O4 95.97(12)
O23 Mo6 O11 100.24(13)
O23 Mo6 O12 99.61(13)
O23 Mo6 O24 105.32(14)
O24 Mo6 O1 90.02(12)
O24 Mo6 O4 157.54(12)
O24 Mo6 O11 97.50(12)
O24 Mo6 O12 102.20(13)
O1 Cr O2 91.65(12)
O1 Cr O3 91.44(11)
O1 Cr O4 84.38(11)
O1 Cr O5 85.83(11)
O1 Cr O6 175.10(12)
O2 Cr O3 92.19(12)
O2 Cr O4 175.23(11)
O2 Cr O5 86.35(12)
O2 Cr O6 84.81(11)
O3 Cr O4 85.29(11)
O3 Cr O5 176.86(11)
O3 Cr O6 85.33(11)
O4 Cr O5 95.97(12)
O6 Cr O4 98.99(11)
O6 Cr O5 97.29(11)
Mo6 O1 Mo1 91.51(10)
Cr O1 Mo1 101.51(11)
Cr O1 Mo6 102.82(11)
C1 O1 Mo1 119.6(2)
C1 O1 Mo6 119.2(2)
C1 O1 Cr 117.7(2)
Mo3 O2 Mo2 91.74(9)
Cr O2 Mo2 100.77(11)
Cr O2 Mo3 101.41(11)
C2 O2 Mo2 121.7(2)
C2 O2 Mo3 118.9(2)
C2 O2 Cr 117.5(2)
Mo4 O3 Mo5 91.64(9)
Cr O3 Mo4 101.71(11)
Cr O3 Mo5 100.71(11)
C3 O3 Mo4 119.0(2)
C3 O3 Mo5 121.9(2)
C3 O3 Cr 117.1(2)
Mo5 O4 Mo6 93.56(10)
Mo5 O4 H4 117.8
Mo6 O4 H4 117.8
Cr O4 Mo5 102.84(12)
Cr O4 Mo6 103.15(11)
Cr O4 H4 117.8
Mo1 O5 H5 118.5
Mo2 O5 Mo1 93.49(10)
Mo2 O5 H5 118.5
Cr O5 Mo1 101.74(11)
Cr O5 Mo2 101.98(12)
Cr O5 H5 118.5
Mo3 O6 Mo4 92.08(10)
Mo3 O6 H6 118.4
Mo4 O6 H6 118.4
Cr O6 Mo3 103.17(11)
Cr O6 Mo4 102.22(11)
Cr O6 H6 118.4
Mo1 O7 Mo2 120.71(14)
Mo2 O8 Mo3 119.56(14)
Mo4 O9 Mo3 118.11(14)
Mo5 O10 Mo4 118.22(13)
Mo6 O11 Mo5 118.17(14)
Mo6 O12 Mo1 120.39(14)
O1 C1 H1A 108.6
O1 C1 H1B 108.6
O1 C1 C4 114.6(3)
H1A C1 H1B 107.6
C4 C1 H1A 108.6
C4 C1 H1B 108.6
O2 C2 H2A 108.6
O2 C2 H2B 108.6
O2 C2 C4 114.7(3)
H2A C2 H2B 107.6
C4 C2 H2A 108.6
C4 C2 H2B 108.6
O3 C3 H3A 108.6
O3 C3 H3B 108.6
O3 C3 C4 114.9(3)
H3A C3 H3B 107.5
C4 C3 H3A 108.5
C4 C3 H3B 108.5
C1 C4 C3 110.9(3)
C2 C4 C1 110.4(3)
C2 C4 C3 110.9(3)
N1 C4 C1 107.0(3)
N1 C4 C2 109.0(3)
N1 C4 C3 108.4(3)
C4 N1 H1C 109.5
C4 N1 H1D 109.5
C4 N1 H1E 109.5
H1C N1 H1D 109.5
H1C N1 H1E 109.5
H1D N1 H1E 109.5
H5A C5 H5B 108.2
O25 C5 H5A 109.7
O25 C5 H5B 109.7
O25 C5 C8 109.8(3)
C8 C5 H5A 109.7
C8 C5 H5B 109.7
C5 O25 H25 109.5
H6A C6 H6B 108.1
O26 C6 H6A 109.5
O26 C6 H6B 109.5
O26 C6 C8 110.6(3)
C8 C6 H6A 109.5
C8 C6 H6B 109.5
C6 O26 H26 109.5
H7A C7 H7B 108.2
O27 C7 H7A 109.7
O27 C7 H7B 109.7
O27 C7 C8 109.9(3)
C8 C7 H7A 109.7
C8 C7 H7B 109.7
C7 O27 H27 109.5
C5 C8 C7 109.6(3)
C6 C8 C5 110.1(3)
C6 C8 C7 112.0(3)
N2 C8 C5 108.7(3)
N2 C8 C6 108.7(3)
N2 C8 C7 107.7(3)
C8 N2 H2C 109.5
C8 N2 H2D 109.5
C8 N2 H2E 109.5
H2C N2 H2D 109.5
H2C N2 H2E 109.5
H2D N2 H2E 109.5
H3C N3 H3D 109.5
H3C N3 H3E 109.5
H3D N3 H3E 109.5
C9 N3 H3C 109.5
C9 N3 H3D 109.5
C9 N3 H3E 109.5
N3 C9 C11B 105.2(4)
N3 C9 C12B 103.8(18)
C10 C9 N3 107.3(3)
C10 C9 C11B 110.5(4)
C10 C9 C12B 103.7(18)
C11B C9 C12B 125.0(14)
C11A C9 N3 111.8(11)
C11A C9 C10 126.9(10)
C11A C9 C11B 25.1(7)
C11A C9 C12A 88.6(9)
C11A C9 C12B 100.2(16)
C12A C9 N3 107.7(5)
C12A C9 C10 112.1(5)
C12A C9 C11B 113.5(4)
C12A C9 C12B 11.7(15)
C9 C10 H10A 109.8
C9 C10 H10B 109.8
H10A C10 H10B 108.2
O28 C10 C9 109.5(3)
O28 C10 H10A 109.8
O28 C10 H10B 109.8
C10 O28 H28 109.5
C9 C11B H11A 109.1
C9 C11B H11B 109.1
H11A C11B H11B 107.8
O29B C11B C9 112.4(4)
O29B C11B H11A 109.1
O29B C11B H11B 109.1
C9 C11A H11C 110.6
C9 C11A H11D 110.6
H11C C11A H11D 108.7
O29A C11A C9 105.8(16)
O29A C11A H11C 110.6
O29A C11A H11D 110.6
C11A O29A H29A 109.5
C9 C12A H12A 109.3
C9 C12A H12B 109.3
H12A C12A H12B 107.9
O30A C12A C9 111.7(8)
O30A C12A H12A 109.3
O30A C12A H12B 109.3
C9 C12B H12C 109.3
C9 C12B H12D 109.3
H12C C12B H12D 107.9
O30B C12B C9 112(4)
O30B C12B H12C 109.2
O30B C12B H12D 109.3
C12B O30B H30B 109.5
HW1A OW1 HW1B 107(3)
HW2A OW2 HW2B 107(3)
HW3A OW3 HW3B 110(3)
HW4A OW4 HW4B 107(3)
HW5A OW5 HW5B 99(3)
HW6A OW6 HW6B 112(3)

loop_
_geom_bond_atom_site_label_1
_geom_bond_atom_site_label_2
_geom_bond_distance
Mo1 O1 2.320(3)
Mo1 O5 2.304(3)
Mo1 O7 1.919(3)
Mo1 O12 1.927(3)
Mo1 O13 1.703(3)
Mo1 O14 1.718(3)
Mo2 O2 2.347(3)
Mo2 O5 2.304(3)
Mo2 O7 1.943(3)
Mo2 O8 1.935(3)
Mo2 O15 1.706(3)
Mo2 O16 1.699(3)
Mo3 O2 2.322(3)
Mo3 O6 2.268(3)
Mo3 O8 1.943(3)
Mo3 O9 1.923(3)
Mo3 O17 1.707(3)
Mo3 O18 1.706(3)
Mo4 O3 2.313(3)
Mo4 O6 2.296(3)
Mo4 O9 1.908(3)
Mo4 O10 1.950(3)
Mo4 O19 1.717(3)
Mo4 O20 1.702(3)
Mo5 O3 2.330(3)
Mo5 O4 2.267(3)
Mo5 O10 1.930(3)
Mo5 O11 1.943(3)
Mo5 O21 1.710(3)
Mo5 O22 1.707(3)
Mo6 O1 2.319(3)
Mo6 O4 2.305(3)
Mo6 O11 1.941(3)
Mo6 O12 1.902(3)
Mo6 O23 1.714(3)
Mo6 O24 1.716(3)
Cr O1 1.963(3)
Cr O2 1.964(3)
Cr O3 1.966(3)
Cr O4 1.969(3)
Cr O5 1.973(3)
Cr O6 1.969(3)
O1 C1 1.452(4)
O2 C2 1.458(5)
O3 C3 1.462(4)
O4 H4 0.8200
O5 H5 0.8200
O6 H6 0.8000
C1 H1A 0.9900
C1 H1B 0.9900
C1 C4 1.541(5)
C2 H2A 0.9900
C2 H2B 0.9900
C2 C4 1.535(6)
C3 H3A 0.9900
C3 H3B 0.9900
C3 C4 1.541(5)
C4 N1 1.468(5)
N1 H1C 0.9100
N1 H1D 0.9100
N1 H1E 0.9100
C5 H5A 0.9900
C5 H5B 0.9900
C5 O25 1.423(5)
C5 C8 1.528(5)
O25 H25 0.8400
C6 H6A 0.9900
C6 H6B 0.9900
C6 O26 1.429(5)
C6 C8 1.513(6)
O26 H26 0.8400
C7 H7A 0.9900
C7 H7B 0.9900
C7 O27 1.431(5)
C7 C8 1.530(6)
O27 H27 0.8400
C8 N2 1.494(5)
N2 H2C 0.9100
N2 H2D 0.9100
N2 H2E 0.9100
N3 H3C 0.9100
N3 H3D 0.9100
N3 H3E 0.9100
N3 C9 1.516(5)
C9 C10 1.512(6)
C9 C11B 1.569(7)
C9 C11A 1.48(3)
C9 C12A 1.493(10)
C9 C12B 1.74(5)
C10 H10A 0.9900
C10 H10B 0.9900
C10 O28 1.433(5)
O28 H28 0.8400
C11B H11A 0.9900
C11B H11B 0.9900
C11B O29B 1.427(6)
O29B H29B 0.8000
C11A H11C 0.9900
C11A H11D 0.9900
C11A O29A 1.426(16)
O29A H29A 0.8400
C12A H12A 0.9900
C12A H12B 0.9900
C12A O30A 1.414(6)
O30A H30A 0.8400
C12B H12C 0.9900
C12B H12D 0.9900
C12B O30B 1.419(17)
O30B H30B 0.8400
OW1 HW1A 0.820(15)
OW1 HW1B 0.85(2)
OW2 HW2A 0.84(2)
OW2 HW2B 0.815(15)
OW3 HW3A 0.83(2)
OW3 HW3B 0.81(2)
OW4 HW4A 0.85(2)
OW4 HW4B 0.86(2)
OW5 HW5A 0.89(2)
OW5 HW5B 0.90(2)
OW6 HW6A 0.82(2)
OW6 HW6B 0.82(2)

loop_
_geom_torsion_atom_site_label_1
_geom_torsion_atom_site_label_2
_geom_torsion_atom_site_label_3
_geom_torsion_atom_site_label_4
_geom_torsion
Mo1 O1 C1 C4 126.1(3)
Mo2 O2 C2 C4 -123.4(3)
Mo3 O2 C2 C4 124.1(3)
Mo4 O3 C3 C4 -122.6(3)
Mo5 O3 C3 C4 124.8(3)
Mo6 O1 C1 C4 -123.3(3)
Cr O1 C1 C4 2.2(4)
Cr O2 C2 C4 1.2(4)
Cr O3 C3 C4 0.3(4)
O1 Mo1 O5 Mo2 101.40(11)
O1 Mo1 O5 Cr -1.61(10)
O1 Mo1 O7 Mo2 -90.46(16)
O1 Mo1 O12 Mo6 -22.16(14)
O1 Mo6 O4 Mo5 -103.71(11)
O1 Mo6 O4 Cr 0.37(10)
O1 Mo6 O11 Mo5 90.56(15)
O1 Mo6 O12 Mo1 22.11(14)
O1 Cr O2 Mo2 88.12(11)
O1 Cr O2 Mo3 -177.87(11)
O1 Cr O2 C2 -46.5(3)
O1 Cr O3 Mo4 177.47(12)
O1 Cr O3 Mo5 -88.57(11)
O1 Cr O3 C3 46.0(3)
O1 Cr O4 Mo5 96.40(12)
O1 Cr O4 Mo6 -0.41(11)
O1 Cr O5 Mo1 1.80(12)
O1 Cr O5 Mo2 -94.38(12)
O1 Cr O6 Mo3 45.1(14)
O1 Cr O6 Mo4 -50.0(14)
O1 C1 C4 C2 -63.2(4)
O1 C1 C4 C3 60.1(4)
O1 C1 C4 N1 178.2(3)
O2 Mo2 O5 Mo1 -100.62(10)
O2 Mo2 O5 Cr 2.17(10)
O2 Mo2 O7 Mo1 90.69(16)
O2 Mo2 O8 Mo3 20.98(14)
O2 Mo3 O6 Mo4 101.91(10)
O2 Mo3 O6 Cr -1.16(10)
O2 Mo3 O8 Mo2 -21.15(14)
O2 Mo3 O9 Mo4 -92.98(16)
O2 Cr O1 Mo1 -88.01(12)
O2 Cr O1 Mo6 177.76(11)
O2 Cr O1 C1 44.6(3)
O2 Cr O3 Mo4 85.77(12)
O2 Cr O3 Mo5 179.72(11)
O2 Cr O3 C3 -45.7(3)
O2 Cr O4 Mo5 62.7(14)
O2 Cr O4 Mo6 -34.2(15)
O2 Cr O5 Mo1 93.72(12)
O2 Cr O5 Mo2 -2.46(11)
O2 Cr O6 Mo3 1.30(12)
O2 Cr O6 Mo4 -93.80(12)
O2 C2 C4 C1 61.0(4)
O2 C2 C4 C3 -62.3(4)
O2 C2 C4 N1 178.4(3)
O3 Mo4 O6 Mo3 -102.90(11)
O3 Mo4 O6 Cr 1.05(10)
O3 Mo4 O9 Mo3 92.73(16)
O3 Mo4 O10 Mo5 23.05(13)
O3 Mo5 O4 Mo6 100.36(10)
O3 Mo5 O4 Cr -3.99(10)
O3 Mo5 O10 Mo4 -22.88(13)
O3 Mo5 O11 Mo6 -92.75(15)
O3 Cr O1 Mo1 179.76(11)
O3 Cr O1 Mo6 85.53(12)
O3 Cr O1 C1 -47.7(3)
O3 Cr O2 Mo2 179.62(11)
O3 Cr O2 Mo3 -86.36(12)
O3 Cr O2 C2 45.0(3)
O3 Cr O4 Mo5 4.49(11)
O3 Cr O4 Mo6 -92.32(12)
O3 Cr O5 Mo1 31(2)
O3 Cr O5 Mo2 -65(2)
O3 Cr O6 Mo3 93.92(12)
O3 Cr O6 Mo4 -1.17(12)
O3 C3 C4 C1 -61.6(4)
O3 C3 C4 C2 61.4(4)
O3 C3 C4 N1 -178.9(3)
O4 Mo5 O3 Mo4 106.21(10)
O4 Mo5 O3 Cr 3.97(10)
O4 Mo5 O3 C3 -127.7(3)
O4 Mo5 O10 Mo4 -94.80(15)
O4 Mo5 O11 Mo6 -19.87(13)
O4 Mo6 O1 Mo1 -102.53(10)
O4 Mo6 O1 Cr -0.37(10)
O4 Mo6 O1 C1 132.0(3)
O4 Mo6 O11 Mo5 19.63(13)
O4 Mo6 O12 Mo1 93.61(16)
O4 Cr O1 Mo1 94.64(12)
O4 Cr O1 Mo6 0.40(11)
O4 Cr O1 C1 -132.8(3)
O4 Cr O2 Mo2 121.7(14)
O4 Cr O2 Mo3 -144.3(14)
O4 Cr O2 C2 -12.9(15)
O4 Cr O3 Mo4 -98.29(12)
O4 Cr O3 Mo5 -4.33(11)
O4 Cr O3 C3 130.2(3)
O4 Cr O5 Mo1 -82.09(12)
O4 Cr O5 Mo2 -178.28(11)
O4 Cr O6 Mo3 178.39(11)
O4 Cr O6 Mo4 83.30(12)
O5 Mo1 O1 Mo6 105.02(10)
O5 Mo1 O1 Cr 1.62(10)
O5 Mo1 O1 C1 -129.8(3)
O5 Mo1 O7 Mo2 -18.15(14)
O5 Mo1 O12 Mo6 -94.14(16)
O5 Mo2 O2 Mo3 -104.14(10)
O5 Mo2 O2 Cr -2.18(10)
O5 Mo2 O2 C2 129.9(3)
O5 Mo2 O7 Mo1 18.20(14)
O5 Mo2 O8 Mo3 92.99(16)
O5 Cr O1 Mo1 -1.79(11)
O5 Cr O1 Mo6 -96.02(12)
O5 Cr O1 C1 130.8(3)
O5 Cr O2 Mo2 2.40(11)
O5 Cr O2 Mo3 96.42(11)
O5 Cr O2 C2 -132.2(3)
O5 Cr O3 Mo4 148(2)
O5 Cr O3 Mo5 -118(2)
O5 Cr O3 C3 17(2)
O5 Cr O4 Mo5 -178.40(11)
O5 Cr O4 Mo6 84.79(12)
O5 Cr O6 Mo3 -84.35(12)
O5 Cr O6 Mo4 -179.44(11)
O6 Mo3 O2 Mo2 102.51(10)
O6 Mo3 O2 Cr 1.15(10)
O6 Mo3 O2 C2 -129.4(3)
O6 Mo3 O8 Mo2 -93.32(16)
O6 Mo3 O9 Mo4 -20.73(14)
O6 Mo4 O3 Mo5 -102.33(10)
O6 Mo4 O3 Cr -1.05(10)
O6 Mo4 O3 C3 129.3(3)
O6 Mo4 O9 Mo3 20.51(14)
O6 Mo4 O10 Mo5 95.82(15)
O6 Cr O1 Mo1 -131.6(13)
O6 Cr O1 Mo6 134.2(13)
O6 Cr O1 C1 1.0(15)
O6 Cr O2 Mo2 -95.27(11)
O6 Cr O2 Mo3 -1.26(11)
O6 Cr O2 C2 130.2(3)
O6 Cr O3 Mo4 1.16(12)
O6 Cr O3 Mo5 95.11(12)
O6 Cr O3 C3 -130.3(3)
O6 Cr O4 Mo5 -80.02(12)
O6 Cr O4 Mo6 -176.83(11)
O6 Cr O5 Mo1 178.01(11)
O6 Cr O5 Mo2 81.83(12)
O7 Mo1 O1 Mo6 177.60(11)
O7 Mo1 O1 Cr 74.19(12)
O7 Mo1 O1 C1 -57.3(3)
O7 Mo1 O5 Mo2 13.08(10)
O7 Mo1 O5 Cr -89.93(13)
O7 Mo1 O12 Mo6 -57.2(3)
O7 Mo2 O2 Mo3 -176.54(11)
O7 Mo2 O2 Cr -74.57(12)
O7 Mo2 O2 C2 57.5(3)
O7 Mo2 O5 Mo1 -12.94(10)
O7 Mo2 O5 Cr 89.85(13)
O7 Mo2 O8 Mo3 56.9(3)
O8 Mo2 O2 Mo3 -15.11(10)
O8 Mo2 O2 Cr 86.85(13)
O8 Mo2 O2 C2 -141.1(3)
O8 Mo2 O5 Mo1 -173.31(11)
O8 Mo2 O5 Cr -70.52(13)
O8 Mo2 O7 Mo1 56.5(3)
O8 Mo3 O2 Mo2 15.01(10)
O8 Mo3 O2 Cr -86.35(13)
O8 Mo3 O2 C2 143.1(3)
O8 Mo3 O6 Mo4 175.49(11)
O8 Mo3 O6 Cr 72.43(13)
O8 Mo3 O9 Mo4 -59.2(3)
O9 Mo3 O2 Mo2 176.85(11)
O9 Mo3 O2 Cr 75.49(12)
O9 Mo3 O2 C2 -55.0(3)
O9 Mo3 O6 Mo4 15.04(10)
O9 Mo3 O6 Cr -88.02(13)
O9 Mo3 O8 Mo2 -56.5(3)
O9 Mo4 O3 Mo5 -176.01(11)
O9 Mo4 O3 Cr -74.73(13)
O9 Mo4 O3 C3 55.6(3)
O9 Mo4 O6 Mo3 -15.20(10)
O9 Mo4 O6 Cr 88.75(13)
O9 Mo4 O10 Mo5 62.7(3)
O10 Mo4 O3 Mo5 -16.61(10)
O10 Mo4 O3 Cr 84.68(13)
O10 Mo4 O3 C3 -145.0(3)
O10 Mo4 O6 Mo3 -176.94(11)
O10 Mo4 O6 Cr -73.00(13)
O10 Mo4 O9 Mo3 55.0(3)
O10 Mo5 O3 Mo4 16.80(10)
O10 Mo5 O3 Cr -85.45(13)
O10 Mo5 O3 C3 142.9(3)
O10 Mo5 O4 Mo6 173.24(11)
O10 Mo5 O4 Cr 68.88(13)
O10 Mo5 O11 Mo6 -62.7(3)
O11 Mo5 O3 Mo4 -179.51(11)
O11 Mo5 O3 Cr 78.25(12)
O11 Mo5 O3 C3 -53.4(3)
O11 Mo5 O4 Mo6 14.64(10)
O11 Mo5 O4 Cr -89.71(13)
O11 Mo5 O10 Mo4 -54.2(3)
O11 Mo6 O1 Mo1 -175.21(11)
O11 Mo6 O1 Cr -73.05(12)
O11 Mo6 O1 C1 59.3(3)
O11 Mo6 O4 Mo5 -14.73(10)
O11 Mo6 O4 Cr 89.35(13)
O11 Mo6 O12 Mo1 61.7(3)
O12 Mo1 O1 Mo6 15.48(10)
O12 Mo1 O1 Cr -87.92(13)
O12 Mo1 O1 C1 140.6(3)
O12 Mo1 O5 Mo2 173.44(11)
O12 Mo1 O5 Cr 70.43(12)
O12 Mo1 O7 Mo2 -57.2(3)
O12 Mo6 O1 Mo1 -15.65(9)
O12 Mo6 O1 Cr 86.51(13)
O12 Mo6 O1 C1 -141.1(3)
O12 Mo6 O4 Mo5 -177.10(12)
O12 Mo6 O4 Cr -73.03(13)
O12 Mo6 O11 Mo5 53.0(3)
O13 Mo1 O1 Mo6 68.6(4)
O13 Mo1 O1 Cr -34.8(4)
O13 Mo1 O1 C1 -166.3(4)
O13 Mo1 O5 Mo2 -89.46(12)
O13 Mo1 O5 Cr 167.53(14)
O13 Mo1 O7 Mo2 71.64(18)
O13 Mo1 O12 Mo6 172.63(16)
O14 Mo1 O1 Mo6 -84.04(12)
O14 Mo1 O1 Cr 172.55(13)
O14 Mo1 O1 C1 41.1(3)
O14 Mo1 O5 Mo2 73.8(4)
O14 Mo1 O5 Cr -29.2(4)
O14 Mo1 O7 Mo2 179.30(16)
O14 Mo1 O12 Mo6 65.99(18)
O15 Mo2 O2 Mo3 -72.9(4)
O15 Mo2 O2 Cr 29.0(5)
O15 Mo2 O2 C2 161.1(4)
O15 Mo2 O5 Mo1 88.48(13)
O15 Mo2 O5 Cr -168.73(13)
O15 Mo2 O7 Mo1 -71.71(18)
O15 Mo2 O8 Mo3 -174.12(17)
O16 Mo2 O2 Mo3 86.32(13)
O16 Mo2 O2 Cr -171.72(14)
O16 Mo2 O2 C2 -39.7(3)
O16 Mo2 O5 Mo1 -70.7(4)
O16 Mo2 O5 Cr 32.1(4)
O16 Mo2 O7 Mo1 -179.86(17)
O16 Mo2 O8 Mo3 -65.82(19)
O17 Mo3 O2 Mo2 -86.24(12)
O17 Mo3 O2 Cr 172.40(14)
O17 Mo3 O2 C2 41.9(3)
O17 Mo3 O6 Mo4 76.2(4)
O17 Mo3 O6 Cr -26.9(4)
O17 Mo3 O8 Mo2 66.05(19)
O17 Mo3 O9 Mo4 177.28(16)
O18 Mo3 O2 Mo2 76.3(4)
O18 Mo3 O2 Cr -25.1(4)
O18 Mo3 O2 C2 -155.6(4)
O18 Mo3 O6 Mo4 -85.82(12)
O18 Mo3 O6 Cr 171.12(14)
O18 Mo3 O8 Mo2 174.49(17)
O18 Mo3 O9 Mo4 69.29(18)
O19 Mo4 O3 Mo5 -69.3(4)
O19 Mo4 O3 Cr 32.0(5)
O19 Mo4 O3 C3 162.3(4)
O19 Mo4 O6 Mo3 86.44(12)
O19 Mo4 O6 Cr -169.61(14)
O19 Mo4 O9 Mo3 -70.36(18)
O19 Mo4 O10 Mo5 -170.71(16)
O20 Mo4 O3 Mo5 84.52(12)
O20 Mo4 O3 Cr -174.20(14)
O20 Mo4 O3 C3 -43.9(3)
O20 Mo4 O6 Mo3 -83.5(3)
O20 Mo4 O6 Cr 20.4(4)
O20 Mo4 O9 Mo3 -179.25(15)
O20 Mo4 O10 Mo5 -62.81(17)
O21 Mo5 O3 Mo4 83.1(3)
O21 Mo5 O3 Cr -19.2(4)
O21 Mo5 O3 C3 -150.8(3)
O21 Mo5 O4 Mo6 -87.68(12)
O21 Mo5 O4 Cr 167.96(14)
O21 Mo5 O10 Mo4 176.39(16)
O21 Mo5 O11 Mo6 66.12(18)
O22 Mo5 O3 Mo4 -83.10(12)
O22 Mo5 O3 Cr 174.66(13)
O22 Mo5 O3 C3 43.0(3)
O22 Mo5 O4 Mo6 68.8(4)
O22 Mo5 O4 Cr -35.5(4)
O22 Mo5 O10 Mo4 67.49(18)
O22 Mo5 O11 Mo6 174.74(16)
O23 Mo6 O1 Mo1 -73.7(4)
O23 Mo6 O1 Cr 28.5(5)
O23 Mo6 O1 C1 160.8(4)
O23 Mo6 O4 Mo5 84.09(12)
O23 Mo6 O4 Cr -171.83(13)
O23 Mo6 O11 Mo5 -73.26(17)
O23 Mo6 O12 Mo1 -171.83(16)
O24 Mo6 O1 Mo1 87.23(12)
O24 Mo6 O1 Cr -170.61(13)
O24 Mo6 O1 C1 -38.3(3)
O24 Mo6 O4 Mo5 -77.4(3)
O24 Mo6 O4 Cr 26.7(4)
O24 Mo6 O11 Mo5 179.61(16)
O24 Mo6 O12 Mo1 -63.72(18)
O25 C5 C8 C6 177.7(3)
O25 C5 C8 C7 -58.7(4)
O25 C5 C8 N2 58.7(4)
O26 C6 C8 C5 -59.9(4)
O26 C6 C8 C7 177.9(3)
O26 C6 C8 N2 59.1(4)
O27 C7 C8 C5 172.3(3)
O27 C7 C8 C6 -65.2(4)
O27 C7 C8 N2 54.2(4)
N3 C9 C10 O28 57.1(4)
N3 C9 C11B O29B -154.6(4)
N3 C9 C11A O29A -89.9(17)
N3 C9 C12A O30A 52.1(8)
N3 C9 C12B O30B 47(4)
C10 C9 C11B O29B -39.1(5)
C10 C9 C11A O29A 45(2)
C10 C9 C12A O30A -65.8(9)
C10 C9 C12B O30B -65(4)
C11B C9 C10 O28 -57.1(4)
C11B C9 C11A O29A -10.9(12)
C11B C9 C12A O30A 168.1(6)
C11B C9 C12B O30B 167(3)
C11A C9 C10 O28 -79.0(13)
C11A C9 C11B O29B 96(3)
C11A C9 C12A O30A 164.6(13)
C11A C9 C12B O30B 162(4)
C12A C9 C10 O28 175.2(5)
C12A C9 C11B O29B 87.9(7)
C12A C9 C11A O29A 161.5(17)
C12A C9 C12B O30B 157(15)
C12B C9 C10 O28 166.6(17)
C12B C9 C11B O29B 86(2)
C12B C9 C11A O29A 161(2)
C12B C9 C12A O30A -20(11)
